data_7711556
loop_
_publ_author_name
'Kakoulidou, Chrisoula'
'Chasapis, Christos T.'
'Hatzidimitriou, Antonios G.'
'Fylaktakidou, Konstantina C.'
'Psomas, George'

_publ_section_title
;
 Transition metal(ii) complexes of halogenated derivatives of
 (E)-4-(2-(pyridin-2-ylmethylene)hydrazinyl)quinazoline: structure,
 antioxidant activity, DNA-binding DNA photocleavage, interaction with
 albumin and in silico studies
;
_journal_name_full 'Dalton Transactions'
_journal_paper_doi 10.1039/D2DT02622H
_journal_year 2022
_chemical_formula_moiety 'C15 H16 Cd1 F1 N7 O8'
_chemical_formula_sum 'C15 H16 Cd F N7 O8'
_chemical_formula_weight 553.73
_space_group_IT_number 15
_space_group_name_Hall '-C 2yc'
_space_group_name_H-M_alt 'C 1 2/c 1'
_symmetry_cell_setting monoclinic
_symmetry_space_group_name_H-M 'C 1 2/c 1'
_atom_sites_solution_hydrogens difmap
_atom_sites_solution_primary other
_audit_update_record
;
2022-07-16 deposited with the CCDC.	2022-10-18 downloaded from the CCDC.
;
_cell_angle_alpha 90
_cell_angle_beta 97.53(2)
_cell_angle_gamma 90
_cell_formula_units_Z 8
_cell_length_a 13.149(6)
_cell_length_b 15.905(7)
_cell_length_c 19.736(9)
_cell_measurement_reflns_used 229
_cell_measurement_temperature 295
_cell_measurement_theta_max 20
_cell_measurement_theta_min 10
_cell_volume 4092(3)
_computing_cell_refinement 'Apex2 (Bruker AXS, 2006)'
_computing_data_collection 'Apex2 (Bruker AXS, 2006)'
_computing_data_reduction 'Apex2 (Bruker AXS, 2006)'
_computing_molecular_graphics 'CAMERON (Watkin et al., 1996)'
_computing_publication_material 'CRYSTALS (Betteridge et al., 2003)'
_computing_structure_refinement 'CRYSTALS (Betteridge et al., 2003)'
_computing_structure_solution 'Superflip (Palatinus & Chapuis, 2007)'
_diffrn_ambient_temperature 295
_diffrn_measured_fraction_theta_full 0.997
_diffrn_measured_fraction_theta_max 0.991
_diffrn_measurement_device Area
_diffrn_measurement_device_type 'Bruker Kappa Apex2'
_diffrn_measurement_method '\f & \w scans'
_diffrn_radiation_monochromator graphite
_diffrn_radiation_type 'Mo K\a'
_diffrn_radiation_wavelength 0.71073
_diffrn_reflns_av_R_equivalents 0.030
_diffrn_reflns_limit_h_max 16
_diffrn_reflns_limit_h_min -15
_diffrn_reflns_limit_k_max 19
_diffrn_reflns_limit_k_min -19
_diffrn_reflns_limit_l_max 24
_diffrn_reflns_limit_l_min -22
_diffrn_reflns_number 22737
_diffrn_reflns_theta_full 25.896
_diffrn_reflns_theta_max 26.424
_diffrn_reflns_theta_min 2.020
_diffrn_standards_number 0
_exptl_absorpt_coefficient_mu 1.136
_exptl_absorpt_correction_T_max 0.83
_exptl_absorpt_correction_T_min 0.78
_exptl_absorpt_correction_type numerical
_exptl_absorpt_process_details
; 
 Analytical Absorption (De Meulenaer & Tompa, 1965) 
;
_exptl_crystal_colour colorless
_exptl_crystal_density_diffrn 1.798
_exptl_crystal_density_method 'not measured'
_exptl_crystal_description prism
_exptl_crystal_F_000 2208
_exptl_crystal_size_max 0.230
_exptl_crystal_size_mid 0.220
_exptl_crystal_size_min 0.160
_refine_diff_density_max 0.63
_refine_diff_density_min -1.75
_refine_ls_extinction_method None
_refine_ls_goodness_of_fit_ref 1.0002
_refine_ls_hydrogen_treatment constr
_refine_ls_matrix_type full
_refine_ls_number_parameters 289
_refine_ls_number_reflns 3542
_refine_ls_number_restraints 6
_refine_ls_R_factor_all 0.0429
_refine_ls_R_factor_gt 0.0330
_refine_ls_shift/su_max 0.0018520
_refine_ls_shift/su_mean 0.0000455
_refine_ls_structure_factor_coef Fsqd
_refine_ls_weighting_details
;
 Method, part 1, Chebychev polynomial, (Watkin, 1994, Prince, 1982) 
 [weight] = 1.0/[A~0~*T~0~(x)+A~1~*T~1~(x) ... +A~n-1~]*T~n-1~(x)] 
 where A~i~ are the Chebychev coefficients listed below and x= Fcalc/Fmax 
 Method = Robust Weighting (Prince, 1982) 
 W = [weight] * [1-(deltaF/6*sigmaF)^2^]^2^ 
 A~i~ are: 
 13.3 14.5 6.92 
;
_refine_ls_weighting_scheme calc
_refine_ls_wR_factor_all 0.0538
_refine_ls_wR_factor_gt 0.0515
_refine_ls_wR_factor_ref 0.0515
_reflns_limit_h_max 16
_reflns_limit_h_min -16
_reflns_limit_k_max 19
_reflns_limit_k_min 0
_reflns_limit_l_max 24
_reflns_limit_l_min 0
_reflns_number_gt 3542
_reflns_number_total 4170
_reflns_threshold_expression I>2.0\s(I)
_oxford_diffrn_Wilson_B_factor 0.00
_oxford_diffrn_Wilson_scale 0.00
_oxford_refine_ls_r_factor_ref 0.0330
_oxford_refine_ls_scale 0.20422(7)
_oxford_reflns_number_all 4153
_oxford_reflns_threshold_expression_ref I>2.0\s(I)
_cod_data_source_file d2dt02622h2.cif
_cod_data_source_block I_CCDC4
_cod_depositor_comments
;
The following automatic conversions were performed:

data item '_atom_sites_solution_primary' value 'Other' was changed to
'other' in accordance with the
/home/data/users/saulius/crontab/automatic-downloads/rss-feeds/RSC/lib/dictionaries/cif_core.dic
dictionary named 'cif_core.dic' version 2.4.2 last updated on
2011-04-26.

Automatic conversion script
Id: cif_fix_values 7556 2019-12-06 15:28:31Z antanas 
;
_cod_original_sg_symbol_H-M 'C 1 2/c 1 '
_cod_original_formula_sum 'C15 H16 Cd1 F1 N7 O8'
_cod_database_code 7711556

loop_
_symmetry_equiv_pos_as_xyz
x,y,z
-x,-y,-z
x+1/2,y+1/2,z
-x+1/2,-y+1/2,-z
-x,y,-z+1/2
x,-y,z+1/2
-x+1/2,y+1/2,-z+1/2
x+1/2,-y+1/2,z+1/2

loop_
_atom_site_label
_atom_site_type_symbol
_atom_site_fract_x
_atom_site_fract_y
_atom_site_fract_z
_atom_site_U_iso_or_equiv
_atom_site_occupancy
_atom_site_adp_type
_atom_site_refinement_flags_posn
_atom_site_refinement_flags_adp
_atom_site_refinement_flags_occupancy
_atom_site_disorder_assembly
_atom_site_disorder_group
_atom_site_attached_hydrogens
Cd1 Cd 0.36197(2) 0.572528(15) 0.596810(11) 0.0313 1.0000 Uani . U . . . .
N1 N 0.3577(2) 0.69425(16) 0.66364(13) 0.0296 1.0000 Uani . . . . . .
N2 N 0.3629(2) 0.84028(17) 0.67598(14) 0.0354 1.0000 Uani . . . . . .
N3 N 0.3699(2) 0.60761(15) 0.76166(12) 0.0257 1.0000 Uani . . . . . .
N4 N 0.3666(2) 0.54404(15) 0.71345(12) 0.0260 1.0000 Uani . . . . . .
N5 N 0.3652(2) 0.42489(17) 0.61569(12) 0.0318 1.0000 Uani . . . . . .
N6 N 0.3684(2) 0.61686(18) 0.45801(13) 0.0362 1.0000 Uani . . . . . .
N7 N 0.1463(3) 0.5242(2) 0.9161(2) 0.0629 1.0000 Uani . . . . . .
O1 O 0.3561(3) 0.67318(16) 0.50031(13) 0.0613 1.0000 Uani . . . . . .
O2 O 0.3784(2) 0.54215(15) 0.48082(11) 0.0398 1.0000 Uani . . . . . .
O3 O 0.3701(2) 0.63166(19) 0.39752(12) 0.0589 1.0000 Uani . . . . . .
O4 O 0.18548(17) 0.57525(15) 0.57059(10) 0.0348 1.0000 Uani . U . . . .
O5 O 0.53891(17) 0.56874(16) 0.60453(11) 0.0385 1.0000 Uani . . . . . .
O6 O 0.1448(5) 0.5366(3) 0.8549(2) 0.1250 1.0000 Uani . . . . . .
O7 O 0.1573(3) 0.5809(2) 0.95841(18) 0.0908 1.0000 Uani . . . . . .
O8 O 0.1349(2) 0.45007(17) 0.93486(15) 0.0638 1.0000 Uani . . . . . .
C1 C 0.3559(3) 0.7712(2) 0.63888(17) 0.0340 1.0000 Uani . . . . . .
C2 C 0.3722(2) 0.8366(2) 0.74635(17) 0.0292 1.0000 Uani . . . . . .
C3 C 0.3812(3) 0.9101(2) 0.78535(19) 0.0405 1.0000 Uani . . . . . .
C4 C 0.3909(3) 0.9045(2) 0.8549(2) 0.0470 1.0000 Uani . . . . . .
C5 C 0.3898(3) 0.8274(2) 0.88607(19) 0.0471 1.0000 Uani . . . . . .
C6 C 0.3801(3) 0.7541(2) 0.84905(17) 0.0388 1.0000 Uani . . . . . .
C7 C 0.3720(2) 0.75748(19) 0.77709(15) 0.0263 1.0000 Uani . . . . . .
C8 C 0.3660(2) 0.68321(18) 0.73362(15) 0.0238 1.0000 Uani . . . . . .
C9 C 0.3693(2) 0.46786(19) 0.73371(15) 0.0271 1.0000 Uani . . . . . .
C10 C 0.3704(2) 0.40151(19) 0.68182(15) 0.0274 1.0000 Uani . . . . . .
C11 C 0.3761(3) 0.3173(2) 0.69847(17) 0.0330 1.0000 Uani . . . . . .
C12 C 0.3775(3) 0.2551(2) 0.65008(19) 0.0422 1.0000 Uani . . . . . .
C13 C 0.3730(3) 0.2811(2) 0.58304(19) 0.0485 1.0000 Uani . . . . . .
C14 C 0.3659(3) 0.3660(2) 0.56776(17) 0.0393 1.0000 Uani . . . . . .
C15 C 0.1181(4) 0.6365(3) 0.5913(3) 0.0847 1.0000 Uani . . . . . .
H11 H 0.3477 0.7767 0.5914 0.0419 1.0000 Uiso R . . . . .
H21 H 0.3616 0.8866 0.6561 0.0436 1.0000 Uiso R . . . . .
H31 H 0.3800 0.9616 0.7632 0.0487 1.0000 Uiso R . . . . .
H41 H 0.3982 0.9538 0.8809 0.0563 1.0000 Uiso R . . . . .
H42 H 0.1674 0.5601 0.5293 0.0745 1.0000 Uiso R . . . . .
H51 H 0.3966 0.8243 0.9338 0.0572 1.0000 Uiso R . . . . .
H52 H 0.5730 0.5728 0.6439 0.0578 1.0000 Uiso R . . . . .
H53 H 0.5682 0.5306 0.5833 0.0568 1.0000 Uiso R . . . . .
H61 H 0.3781 0.7010 0.8707 0.0466 1.0000 Uiso R . . . . .
H91 H 0.3707 0.4535 0.7792 0.0325 1.0000 Uiso R . . . . .
H121 H 0.3824 0.1985 0.6618 0.0512 1.0000 Uiso R . . . . .
H131 H 0.3747 0.2423 0.5476 0.0578 1.0000 Uiso R . . . . .
H141 H 0.3607 0.3837 0.5217 0.0481 1.0000 Uiso R . . . . .
H151 H 0.1246 0.6859 0.5659 0.1304 1.0000 Uiso R . . . . .
H152 H 0.1373 0.6493 0.6383 0.1300 1.0000 Uiso R . . . . .
H153 H 0.0491 0.6192 0.5850 0.1301 1.0000 Uiso R . . . . .
F1 F 0.37985(19) 0.29503(12) 0.76483(10) 0.0489 1.0000 Uani . . . . . .

loop_
_atom_site_aniso_label
_atom_site_aniso_U_11
_atom_site_aniso_U_22
_atom_site_aniso_U_33
_atom_site_aniso_U_23
_atom_site_aniso_U_13
_atom_site_aniso_U_12
Cd1 0.04737(14) 0.02739(11) 0.01969(10) 0.00032(10) 0.00634(8) 0.00387(12)
N1 0.0404(16) 0.0240(13) 0.0240(13) 0.0003(10) 0.0031(11) 0.0031(12)
N2 0.0469(18) 0.0208(13) 0.0387(16) 0.0059(12) 0.0067(13) 0.0027(12)
N3 0.0345(14) 0.0217(12) 0.0212(12) -0.0042(10) 0.0053(11) -0.0007(11)
N4 0.0342(15) 0.0210(12) 0.0228(13) -0.0036(10) 0.0044(11) 0.0011(11)
N5 0.0427(15) 0.0267(13) 0.0264(13) -0.0022(11) 0.0057(11) -0.0002(13)
N6 0.0466(18) 0.0388(17) 0.0239(14) 0.0013(12) 0.0077(12) 0.0059(14)
N7 0.081(3) 0.043(2) 0.058(2) -0.0146(18) -0.013(2) 0.017(2)
O1 0.114(3) 0.0336(14) 0.0407(15) -0.0022(12) 0.0255(16) 0.0098(16)
O2 0.0615(17) 0.0340(13) 0.0244(12) 0.0003(10) 0.0073(11) 0.0099(12)
O3 0.091(2) 0.0660(19) 0.0221(13) 0.0125(12) 0.0161(13) 0.0082(17)
O4 0.0488(4) 0.0306(4) 0.0249(4) 0.0007(4) 0.0044(4) 0.0036(4)
O5 0.0415(13) 0.0439(13) 0.0293(11) -0.0115(11) 0.0018(9) 0.0044(12)
O6 0.235(6) 0.081(3) 0.056(2) -0.002(2) 0.009(3) 0.001(3)
O7 0.142(3) 0.0397(18) 0.082(2) -0.0265(17) -0.018(2) 0.015(2)
O8 0.082(2) 0.0386(17) 0.0656(19) -0.0151(14) -0.0110(16) 0.0010(15)
C1 0.043(2) 0.0306(17) 0.0282(16) 0.0036(14) 0.0040(14) 0.0045(15)
C2 0.0254(16) 0.0264(15) 0.0364(17) -0.0012(13) 0.0062(13) 0.0024(13)
C3 0.042(2) 0.0253(18) 0.056(2) -0.0021(15) 0.0121(17) 0.0021(14)
C4 0.051(2) 0.035(2) 0.053(2) -0.0214(17) 0.0046(18) 0.0042(17)
C5 0.063(3) 0.043(2) 0.0351(19) -0.0131(17) 0.0060(18) 0.0078(19)
C6 0.053(2) 0.0319(18) 0.0315(17) -0.0046(14) 0.0076(16) 0.0075(16)
C7 0.0254(15) 0.0258(15) 0.0279(15) -0.0031(12) 0.0045(12) 0.0036(12)
C8 0.0245(15) 0.0232(15) 0.0243(14) -0.0026(12) 0.0050(12) 0.0013(12)
C9 0.0365(18) 0.0238(15) 0.0207(14) 0.0004(12) 0.0026(13) -0.0007(13)
C10 0.0305(16) 0.0242(15) 0.0268(15) -0.0002(12) 0.0012(12) 0.0003(12)
C11 0.041(2) 0.0272(17) 0.0310(17) 0.0028(14) 0.0044(14) 0.0017(14)
C12 0.060(2) 0.0220(16) 0.045(2) -0.0016(14) 0.0067(17) 0.0041(16)
C13 0.075(3) 0.0302(18) 0.041(2) -0.0145(16) 0.014(2) 0.0008(19)
C14 0.059(2) 0.0330(18) 0.0268(16) -0.0051(14) 0.0097(16) 0.0006(17)
C15 0.062(3) 0.048(3) 0.146(5) -0.005(3) 0.019(3) 0.012(2)
F1 0.0813(17) 0.0305(11) 0.0336(11) 0.0085(9) 0.0028(10) 0.0008(11)

loop_
_atom_type_symbol
_atom_type_scat_dispersion_real
_atom_type_scat_dispersion_imag
_atom_type_scat_Cromer_Mann_a1
_atom_type_scat_Cromer_Mann_b1
_atom_type_scat_Cromer_Mann_a2
_atom_type_scat_Cromer_Mann_b2
_atom_type_scat_Cromer_Mann_a3
_atom_type_scat_Cromer_Mann_b3
_atom_type_scat_Cromer_Mann_a4
_atom_type_scat_Cromer_Mann_b4
_atom_type_scat_Cromer_Mann_c
_atom_type_scat_source
C 0.0033 0.0016 2.3100 20.8439 1.0200 10.2075 1.5886 0.5687 0.8650 51.6512 0.2156 'International Tables Vol C 4.2.6.8 and 6.1.1.4'
H 0.0000 0.0000 0.4930 10.5109 0.3229 26.1257 0.1402 3.1424 0.0408 57.7998 0.0030 'International Tables Vol C 4.2.6.8 and 6.1.1.4'
N 0.0061 0.0033 12.2126 0.0057 3.1322 9.8933 2.0125 28.9975 1.1663 0.5826 -11.5290 'International Tables Vol C 4.2.6.8 and 6.1.1.4'
O 0.0106 0.0060 3.0485 13.2771 2.2868 5.7011 1.5463 0.3239 0.8670 32.9089 0.2508 'International Tables Vol C 4.2.6.8 and 6.1.1.4'
Cd -0.8075 1.2024 19.2214 0.5946 17.6444 6.9089 4.4610 24.7008 1.6029 87.4825 5.0694 'International Tables Vol C 4.2.6.8 and 6.1.1.4'
F 0.0171 0.0103 3.5392 10.2825 2.6412 4.2944 1.5170 0.2615 1.0243 26.1476 0.2776 'International Tables Vol C 4.2.6.8 and 6.1.1.4'

loop_
_geom_angle_atom_site_label_1
_geom_angle_site_symmetry_1
_geom_angle_atom_site_label_2
_geom_angle_site_symmetry_2
_geom_angle_atom_site_label_3
_geom_angle_site_symmetry_3
_geom_angle
_geom_angle_publ_flag
N1 . Cd1 . N4 . 66.81(9) yes
N1 . Cd1 . N5 . 136.71(9) yes
N4 . Cd1 . N5 . 69.93(8) yes
N1 . Cd1 . O1 . 84.18(9) yes
N4 . Cd1 . O1 . 150.98(8) yes
N5 . Cd1 . O1 . 139.09(8) yes
N1 . Cd1 . O2 . 136.11(9) yes
N4 . Cd1 . O2 . 156.13(8) yes
N5 . Cd1 . O2 . 87.02(8) yes
O1 . Cd1 . O2 . 52.38(9) yes
N1 . Cd1 . O4 . 90.74(9) yes
N4 . Cd1 . O4 . 96.88(9) yes
N5 . Cd1 . O4 . 92.89(9) yes
O1 . Cd1 . O4 . 83.51(10) yes
O2 . Cd1 . O4 . 90.21(9) yes
N1 . Cd1 . O5 . 94.73(9) yes
N4 . Cd1 . O5 . 91.94(9) yes
N5 . Cd1 . O5 . 88.09(10) yes
O1 . Cd1 . O5 . 89.83(11) yes
O2 . Cd1 . O5 . 80.82(9) yes
O4 . Cd1 . O5 . 170.91(7) yes
Cd1 . N1 . C1 . 124.0(2) yes
Cd1 . N1 . C8 . 116.87(19) yes
C1 . N1 . C8 . 118.9(3) yes
C1 . N2 . C2 . 121.0(3) yes
C1 . N2 . H21 . 118.7 no
C2 . N2 . H21 . 120.3 no
N4 . N3 . C8 . 112.4(2) yes
N3 . N4 . Cd1 . 121.94(18) yes
N3 . N4 . C9 . 118.8(2) yes
Cd1 . N4 . C9 . 119.3(2) yes
Cd1 . N5 . C10 . 114.9(2) yes
Cd1 . N5 . C14 . 125.8(2) yes
C10 . N5 . C14 . 119.2(3) yes
O1 . N6 . O2 . 116.7(3) yes
O1 . N6 . O3 . 122.4(3) yes
O2 . N6 . O3 . 120.9(3) yes
O6 . N7 . O7 . 122.7(4) yes
O6 . N7 . O8 . 117.4(4) yes
O7 . N7 . O8 . 120.0(4) yes
Cd1 . O1 . N6 . 93.24(19) yes
Cd1 . O2 . N6 . 97.64(17) yes
Cd1 . O4 . C15 . 126.7(3) yes
Cd1 . O4 . H42 . 110.8 no
C15 . O4 . H42 . 111.4 no
Cd1 . O5 . H52 . 117.7 no
Cd1 . O5 . H53 . 120.0 no
H52 . O5 . H53 . 106.5 no
N1 . C1 . N2 . 124.9(3) yes
N1 . C1 . H11 . 117.0 no
N2 . C1 . H11 . 118.1 no
N2 . C2 . C3 . 120.6(3) yes
N2 . C2 . C7 . 118.1(3) yes
C3 . C2 . C7 . 121.3(3) yes
C2 . C3 . C4 . 119.4(3) yes
C2 . C3 . H31 . 119.0 no
C4 . C3 . H31 . 121.6 no
C3 . C4 . C5 . 120.2(3) yes
C3 . C4 . H41 . 119.1 no
C5 . C4 . H41 . 120.6 no
C4 . C5 . C6 . 121.7(3) yes
C4 . C5 . H51 . 119.5 no
C6 . C5 . H51 . 118.8 no
C5 . C6 . C7 . 119.5(3) yes
C5 . C6 . H61 . 121.5 no
C7 . C6 . H61 . 119.0 no
C6 . C7 . C2 . 117.9(3) yes
C6 . C7 . C8 . 123.6(3) yes
C2 . C7 . C8 . 118.5(3) yes
C7 . C8 . N1 . 118.5(3) yes
C7 . C8 . N3 . 119.7(3) yes
N1 . C8 . N3 . 121.8(3) yes
N4 . C9 . C10 . 117.7(3) yes
N4 . C9 . H91 . 122.4 no
C10 . C9 . H91 . 119.8 no
C9 . C10 . N5 . 118.1(3) yes
C9 . C10 . C11 . 122.4(3) yes
N5 . C10 . C11 . 119.5(3) yes
C10 . C11 . C12 . 122.6(3) yes
C10 . C11 . F1 . 118.7(3) yes
C12 . C11 . F1 . 118.7(3) yes
C11 . C12 . C13 . 116.5(3) yes
C11 . C12 . H121 . 122.1 no
C13 . C12 . H121 . 121.4 no
C12 . C13 . C14 . 119.6(3) yes
C12 . C13 . H131 . 121.1 no
C14 . C13 . H131 . 119.3 no
C13 . C14 . N5 . 122.6(3) yes
C13 . C14 . H141 . 119.7 no
N5 . C14 . H141 . 117.8 no
O4 . C15 . H151 . 108.5 no
O4 . C15 . H152 . 109.5 no
H151 . C15 . H152 . 108.1 no
O4 . C15 . H153 . 113.0 no
H151 . C15 . H153 . 109.0 no
H152 . C15 . H153 . 108.6 no

loop_
_geom_bond_atom_site_label_1
_geom_bond_site_symmetry_1
_geom_bond_atom_site_label_2
_geom_bond_site_symmetry_2
_geom_bond_distance
_geom_bond_publ_flag
Cd1 . N1 . 2.348(3) yes
Cd1 . N4 . 2.339(3) yes
Cd1 . N5 . 2.377(3) yes
Cd1 . O1 . 2.482(3) yes
Cd1 . O2 . 2.377(2) yes
Cd1 . O4 . 2.311(2) yes
Cd1 . O5 . 2.312(2) yes
N1 . C1 . 1.317(4) yes
N1 . C8 . 1.382(4) yes
N2 . C1 . 1.317(4) yes
N2 . C2 . 1.379(4) yes
N2 . H21 . 0.834 no
N3 . N4 . 1.385(3) yes
N3 . C8 . 1.322(4) yes
N4 . C9 . 1.275(4) yes
N5 . C10 . 1.350(4) yes
N5 . C14 . 1.332(4) yes
N6 . O1 . 1.250(4) yes
N6 . O2 . 1.271(3) yes
N6 . O3 . 1.220(3) yes
N7 . O6 . 1.222(5) yes
N7 . O7 . 1.226(4) yes
N7 . O8 . 1.250(4) yes
O4 . C15 . 1.413(5) yes
O4 . H42 . 0.853 no
O5 . H52 . 0.847 no
O5 . H53 . 0.857 no
C1 . H11 . 0.933 no
C2 . C3 . 1.396(4) yes
C2 . C7 . 1.397(4) yes
C3 . C4 . 1.364(5) yes
C3 . H31 . 0.929 no
C4 . C5 . 1.374(5) yes
C4 . H41 . 0.936 no
C5 . C6 . 1.373(5) yes
C5 . H51 . 0.935 no
C6 . C7 . 1.411(4) yes
C6 . H61 . 0.947 no
C7 . C8 . 1.456(4) yes
C9 . C10 . 1.472(4) yes
C9 . H91 . 0.924 no
C10 . C11 . 1.378(4) yes
C11 . C12 . 1.378(5) yes
C11 . F1 . 1.352(4) yes
C12 . C13 . 1.380(5) yes
C12 . H121 . 0.929 no
C13 . C14 . 1.384(5) yes
C13 . H131 . 0.935 no
C14 . H141 . 0.947 no
C15 . H151 . 0.943 no
C15 . H152 . 0.950 no
C15 . H153 . 0.941 no

loop_
_geom_hbond_atom_site_label_D
_geom_hbond_site_symmetry_D
_geom_hbond_atom_site_label_H
_geom_hbond_site_symmetry_H
_geom_hbond_atom_site_label_A
_geom_hbond_site_symmetry_A
_geom_hbond_angle_DHA
_geom_hbond_distance_DH
_geom_hbond_distance_HA
_geom_hbond_distance_DA
_geom_hbond_publ_flag
C1 . H11 . O1 . 132 0.93 2.45 3.148(5) yes
N2 . H21 . O6 7_556 157 0.83 2.40 3.181(5) yes
N2 . H21 . O8 7_556 147 0.83 2.07 2.802(5) yes
C3 . H31 . O6 7_556 145 0.93 2.60 3.403(5) yes
C4 . H41 . O4 7_556 148 0.94 2.48 3.307(5) yes
O4 . H42 . N7 6_564 163 0.85 2.59 3.414(5) yes
O4 . H42 . O8 6_564 168 0.85 1.86 2.704(5) yes
O5 . H52 . N3 5_656 165 0.85 1.99 2.822(5) yes
O5 . H53 . O2 2_666 168 0.86 1.91 2.759(5) yes
C6 . H61 . O5 5_656 147 0.95 2.39 3.226(5) yes
